data_2201194
loop_
_publ_author_name
' Okabe, Nobuo'
' Kyoyama, Hasuyo'

_publ_section_title
;
 Butyl gallate dihydrate
;
_journal_issue 4
_journal_name_full 'Acta Crystallographica Section E'
_journal_page_first o442
_journal_page_last o444
_journal_paper_doi 10.1107/S1600536802004774
_journal_volume 58
_journal_year 2002
_chemical_formula_moiety 'C11 H14 O5, 2(H2 O)  '
_chemical_formula_sum 'C11 H18 O7'
_chemical_formula_weight 262.25
_space_group_IT_number 2
_symmetry_cell_setting triclinic
_symmetry_space_group_name_Hall '-P 1'
_symmetry_space_group_name_H-M 'P -1'
_cell_angle_alpha 76.50(10)
_cell_angle_beta 104.10(10)
_cell_angle_gamma 108.20(10)
_cell_formula_units_Z 2
_cell_length_a 6.556(8)
_cell_length_b 10.02(2)
_cell_length_c 11.37(2)
_cell_measurement_reflns_used 25
_cell_measurement_temperature 296.2
_cell_measurement_theta_max 15.0
_cell_measurement_theta_min 13.9
_cell_volume 678(2)
_computing_cell_refinement 'MSC/AFC Diffractometer Control Software'
_computing_data_collection
;MSC/AFC Diffractometer Control Software (Molecular Structure Corporation and
Rigaku Corporation, 1999)
;
_computing_data_reduction 'TEXSAN (Molecular Structure Corporation and Rigaku Corporation, 1999)'
_computing_molecular_graphics 'ORTEPII (Johnson, 1976)'
_computing_publication_material TEXSAN
_computing_structure_refinement 'SHELXL97 (Sheldrick, 1997)'
_computing_structure_solution 'SHELXS97 (Sheldrick, 1997) and DIRDIF94 (Beurskens et al., 1994)'
_diffrn_measured_fraction_theta_full 1.000
_diffrn_measured_fraction_theta_max 1.000
_diffrn_measurement_device_type 'Rigaku AFC5R'
_diffrn_measurement_method \w-2\q
_diffrn_radiation_type 'Mo K\a'
_diffrn_radiation_wavelength 0.7107
_diffrn_reflns_av_R_equivalents 0.016
_diffrn_reflns_limit_h_max 8
_diffrn_reflns_limit_h_min -8
_diffrn_reflns_limit_k_max 13
_diffrn_reflns_limit_k_min 0
_diffrn_reflns_limit_l_max 14
_diffrn_reflns_limit_l_min -14
_diffrn_reflns_number 3296
_diffrn_reflns_theta_full 27.53
_diffrn_reflns_theta_max 27.53
_diffrn_standards_decay_% 0.2
_diffrn_standards_interval_count 150
_diffrn_standards_number 3
_exptl_absorpt_coefficient_mu 0.11
_exptl_absorpt_correction_type none
_exptl_crystal_colour colorless
_exptl_crystal_density_diffrn 1.285
_exptl_crystal_density_method 'not measured'
_exptl_crystal_description pillar
_exptl_crystal_F_000 280.0
_exptl_crystal_size_max 0.500
_exptl_crystal_size_mid 0.200
_exptl_crystal_size_min 0.100
_refine_diff_density_max 0.21
_refine_diff_density_min -0.28
_refine_ls_extinction_method none
_refine_ls_goodness_of_fit_ref 0.926
_refine_ls_hydrogen_treatment constr
_refine_ls_number_parameters 163
_refine_ls_number_reflns 3117
_refine_ls_R_factor_gt 0.0482
_refine_ls_shift/su_max 0.001
_refine_ls_structure_factor_coef Fsqd
_refine_ls_weighting_details 'w = 1/[\s^2^(Fo^2^) + (0.1P)^2^] where P = (Fo^2^+2Fc^2^)/3'
_refine_ls_weighting_scheme calc
_refine_ls_wR_factor_ref 0.1849
_reflns_number_gt 1362
_reflns_number_total 3117
_reflns_threshold_expression I>2\s(I)
_cod_data_source_file wn6088.cif
_cod_data_source_block I
_cod_original_sg_symbol_Hall '-P 1 '
_cod_original_sg_symbol_H-M 'P-1   '
_cod_original_formula_sum 'C11 H18 O7 '
_cod_database_code 2201194

loop_
_symmetry_equiv_pos_as_xyz
x,y,z
-x,-y,-z

loop_
_atom_site_label
_atom_site_fract_x
_atom_site_fract_y
_atom_site_fract_z
_atom_site_U_iso_or_equiv
_atom_site_adp_type
_atom_site_calc_flag
_atom_site_refinement_flags
_atom_site_occupancy
_atom_site_disorder_assembly
_atom_site_disorder_group
_atom_site_type_symbol
O1 0.4929(3) 0.8115(2) 0.8428(2) 0.0445(5) Uani d . 1.00 . . O
O2 0.2408(4) 0.6319(2) 0.7628(2) 0.0592(7) Uani d . 1.00 . . O
O3 0.2007(3) 1.2318(2) 0.7051(2) 0.0472(6) Uani d . 1.00 . . O
O4 -0.2191(3) 1.1344(2) 0.5939(2) 0.0510(6) Uani d . 1.00 . . O
O5 -0.3916(3) 0.8579(2) 0.5611(2) 0.0490(6) Uani d . 1.00 . . O
O6 0.4788(3) 0.6329(2) 0.4406(2) 0.0522(6) Uani d . 1.00 . . O
O7 -0.0217(3) 0.4356(2) 0.6197(2) 0.0522(6) Uani d . 1.00 . . O
C1 0.1685(4) 0.8583(3) 0.7227(3) 0.0363(6) Uani d . 1.00 . . C
C2 0.2492(4) 1.0003(3) 0.7370(3) 0.0380(7) Uani d . 1.00 . . C
C3 0.1185(4) 1.0913(3) 0.6925(3) 0.0361(7) Uani d . 1.00 . . C
C4 -0.0965(4) 1.0399(3) 0.6340(3) 0.0351(6) Uani d . 1.00 . . C
C5 -0.1769(4) 0.8983(3) 0.6183(3) 0.0367(7) Uani d . 1.00 . . C
C6 -0.0450(5) 0.8077(3) 0.6618(3) 0.0380(7) Uani d . 1.00 . . C
C7 0.3006(5) 0.7554(3) 0.7756(3) 0.0398(7) Uani d . 1.00 . . C
C8 0.6249(5) 0.7132(3) 0.9037(3) 0.0462(8) Uani d . 1.00 . . C
C9 0.8386(5) 0.7963(3) 0.9681(3) 0.0445(7) Uani d . 1.00 . . C
C10 0.9885(6) 0.7012(4) 1.0295(3) 0.0578(9) Uani d . 1.00 . . C
C11 1.2121(6) 0.7820(5) 1.0924(4) 0.0750(10) Uani d . 1.00 . . C
H2 0.3924 1.0338 0.7770 0.0476 Uiso calc . 1.00 . . H
H3 0.1027 1.2718 0.6815 0.0712 Uiso calc . 1.00 . . H
H4 -0.3382 1.0963 0.5555 0.0763 Uiso calc . 1.00 . . H
H5 -0.4154 0.7827 0.5365 0.0734 Uiso calc . 1.00 . . H
H6 -0.0977 0.7134 0.6503 0.0475 Uiso calc . 1.00 . . H
H6A 0.3580 0.6224 0.4194 0.0712 Uiso calc P 0.50 . . H
H6B 0.4932 0.5506 0.4772 0.0507 Uiso calc P 0.50 . . H
H6C 0.5773 0.6742 0.3961 0.0507 Uiso calc . 1.00 . . H
H7A 0.0496 0.4882 0.6644 0.0712 Uiso calc . 1.00 . . H
H7B -0.0085 0.4757 0.5451 0.0507 Uiso calc P 0.50 . . H
H7C -0.1560 0.4328 0.6025 0.0507 Uiso calc P 0.50 . . H
H8A 0.6495 0.6683 0.8437 0.0581 Uiso calc . 1.00 . . H
H8B 0.5501 0.6397 0.9629 0.0581 Uiso calc . 1.00 . . H
H9A 0.8127 0.8391 1.0294 0.0560 Uiso calc . 1.00 . . H
H9B 0.9088 0.8730 0.9088 0.0560 Uiso calc . 1.00 . . H
H10A 1.0081 0.6558 0.9680 0.0720 Uiso calc . 1.00 . . H
H10B 0.9188 0.6267 1.0901 0.0720 Uiso calc . 1.00 . . H
H11A 1.2835 0.8540 1.0325 0.0935 Uiso calc . 1.00 . . H
H11B 1.2993 0.7166 1.1301 0.0935 Uiso calc . 1.00 . . H
H11C 1.1937 0.8257 1.1544 0.0935 Uiso calc . 1.00 . . H

loop_
_atom_site_aniso_label
_atom_site_aniso_U_11
_atom_site_aniso_U_22
_atom_site_aniso_U_33
_atom_site_aniso_U_12
_atom_site_aniso_U_13
_atom_site_aniso_U_23
O1 0.0340(10) 0.0360(10) 0.0580(10) 0.0141(9) -0.0073(10) -0.0092(10)
O2 0.0510(10) 0.0380(10) 0.081(2) 0.0150(10) -0.0160(10) -0.0210(10)
O3 0.0350(10) 0.0320(10) 0.0690(10) 0.0082(9) -0.0029(10) -0.0140(10)
O4 0.0370(10) 0.0390(10) 0.072(2) 0.0162(9) -0.0160(10) -0.0210(10)
O5 0.0330(10) 0.0420(10) 0.068(2) 0.0119(9) -0.0147(10) -0.0220(10)
O6 0.0400(10) 0.0430(10) 0.071(2) 0.0088(9) .0070(10) -0.0120(10)
O7 0.0470(10) 0.0410(10) 0.0620(10) 0.0080(10) -0.0050(10) -0.0170(10)
C1 0.0340(10) 0.0350(10) 0.038(2) 0.0100(10) 0.0010(10) -0.0060(10)
C2 0.0280(10) 0.038(2) 0.043(2) 0.0070(10) -0.0030(10) -0.0080(10)
C3 0.0340(10) 0.0300(10) 0.041(2) 0.0050(10) 0.0010(10) -0.0100(10)
C4 0.0320(10) 0.0350(10) 0.037(2) 0.0130(10) 0.0000(10) -0.0060(10)
C5 0.0290(10) 0.0360(10) 0.040(2) 0.0060(10) -0.0020(10) -0.0100(10)
C6 0.0360(10) 0.0330(10) 0.043(2) 0.0070(10) 0.0000(10) -0.0110(10)
C7 0.0330(10) 0.039(2) 0.044(2) 0.0090(10) 0.0000(10) -0.0100(10)
C8 0.041(2) 0.037(2) 0.057(2) 0.0190(10) -0.0050(10) -0.0040(10)
C9 0.039(2) 0.047(2) 0.043(2) 0.0140(10) 0.0000(10) -0.0060(10)
C10 0.049(2) 0.065(2) 0.055(2) 0.027(2) -0.007(2) -0.004(2)
C11 0.049(2) 0.109(3) 0.060(2) 0.032(2) -0.010(2) -0.008(2)

loop_
_atom_type_symbol
_atom_type_description
_atom_type_scat_dispersion_real
_atom_type_scat_dispersion_imag
_atom_type_scat_source
C C 0.003 0.002
;International Tables for Crystallography
(1992, Vol. C, Tables 4.2.6.8 and 6.1.1.4)
;
H H 0.000 0.000
;International Tables for Crystallography
(1992, Vol. C, Table 6.1.1.4)
;
O O 0.011 0.006
;International Tables for Crystallography
(1992, Vol. C, Tables 4.2.6.8 and 6.1.1.4)
;

loop_
_geom_angle_atom_site_label_1
_geom_angle_atom_site_label_2
_geom_angle_atom_site_label_3
_geom_angle
_geom_angle_publ_flag
C7 O1 C8 115.8(2) yes
C3 O3 H3 109.6 no
C4 O4 H4 109.5 no
C5 O5 H5 109.5 no
H6A O6 H6B 105.1 no
H6A O6 H6C 126.1 no
H6B O6 H6C 110.2 no
H7A O7 H7B 109.3 no
H7A O7 H7C 114.3 no
H7B O7 H7C 90.1 no
C2 C1 C6 120.2(3) yes
C2 C1 C7 121.6(2) yes
C6 C1 C7 118.1(3) yes
C1 C2 C3 120.2(2) yes
C1 C2 H2 119.9 no
C3 C2 H2 119.9 no
O3 C3 C2 119.8(2) yes
O3 C3 C4 120.7(3) yes
C2 C3 C4 119.6(3) yes
O4 C4 C3 116.9(2) yes
O4 C4 C5 122.7(2) yes
C3 C4 C5 120.4(3) yes
O5 C5 C4 115.8(3) yes
O5 C5 C6 124.2(3) yes
C4 C5 C6 119.9(2) yes
C1 C6 C5 119.7(3) yes
C1 C6 H6 120.2 no
C5 C6 H6 120.1 no
O1 C7 O2 122.6(3) yes
O1 C7 C1 113.1(3) yes
O2 C7 C1 124.3(2) yes
O1 C8 C9 108.1(2) yes
O1 C8 H8A 110.0 no
O1 C8 H8B 110.0 no
C9 C8 H8A 110.1 no
C9 C8 H8B 110.0 no
H8A C8 H8B 108.6 no
C8 C9 C10 111.0(3) yes
C8 C9 H9A 109.6 no
C8 C9 H9B 109.4 no
C10 C9 H9A 109.6 no
C10 C9 H9B 109.4 no
H9A C9 H9B 107.8 no
C9 C10 C11 113.1(3) yes
C9 C10 H10A 108.9 no
C9 C10 H10B 108.8 no
C11 C10 H10A 109.1 no
C11 C10 H10B 109.1 no
H10A C10 H10B 107.7 no
C10 C11 H11A 109.5 no
C10 C11 H11B 109.4 no
C10 C11 H11C 109.4 no
H11A C11 H11B 109.5 no
H11A C11 H11C 109.6 no
H11B C11 H11C 109.4 no

loop_
_geom_bond_atom_site_label_1
_geom_bond_atom_site_label_2
_geom_bond_site_symmetry_1
_geom_bond_site_symmetry_2
_geom_bond_distance
_geom_bond_publ_flag
O1 C7 . . 1.334(3) yes
O1 C8 . . 1.455(4) yes
O2 C7 . . 1.209(4) yes
O3 C3 . . 1.370(3) yes
O3 H3 . . 0.819 no
O4 C4 . . 1.358(4) yes
O4 H4 . . 0.820 no
O5 C5 . . 1.375(3) yes
O5 H5 . . 0.821 no
O6 H6A . . 0.750 no
O6 H6B . . 0.855 no
O6 H6C . . 0.860 no
O7 H7A . . 0.782 no
O7 H7B . . 0.862 no
O7 H7C . . 0.847 no
C1 C2 . . 1.388(4) yes
C1 C6 . . 1.395(4) yes
C1 C7 . . 1.479(4) yes
C2 C3 . . 1.371(4) yes
C2 H2 . . 0.931 no
C3 C4 . . 1.395(4) yes
C4 C5 . . 1.389(4) yes
C5 C6 . . 1.373(4) yes
C6 H6 . . 0.929 no
C8 C9 . . 1.500(4) yes
C8 H8A . . 0.968 no
C8 H8B . . 0.970 no
C9 C10 . . 1.516(5) yes
C9 H9A . . 0.971 no
C9 H9B . . 0.973 no
C10 C11 . . 1.528(5) yes
C10 H10A . . 0.970 no
C10 H10B . . 0.971 no
C11 H11A . . 0.958 no
C11 H11B . . 0.961 no
C11 H11C . . 0.960 no

loop_
_geom_contact_atom_site_label_1
_geom_contact_atom_site_label_2
_geom_contact_distance
_geom_contact_site_symmetry_2
O1 O5 3.364(7) 1_655
O1 C5 3.529(4) 1_655
O3 O7 2.734(3) 1_565
O3 O6 2.806(4) 2_676
O4 O5 2.736(4) 2_476
O4 O7 2.944(3) 1_565
O4 O6 3.196(4) 2_576
O4 C6 3.583(4) 2_576
O5 O6 2.715(3) 1_455
O5 C7 3.320(4) 1_455
O5 O5 3.430(4) 2_476
O5 C2 3.585(4) 2_576
O6 O6 2.754(4) 2_666
O6 O7 2.803(4) 2_566
O6 C3 3.514(4) 2_676
O6 C5 3.578(4) 1_655
O7 O7 2.768(4) 2_566
C4 C6 3.572(4) 2_576
C4 C5 3.582(5) 2_576

loop_
_geom_hbond_atom_site_label_D
_geom_hbond_atom_site_label_H
_geom_hbond_atom_site_label_A
_geom_hbond_site_symmetry_A
_geom_hbond_distance_DH
_geom_hbond_distance_HA
_geom_hbond_distance_DA
_geom_hbond_angle_DHA
_geom_hbond_publ_flag
O3 H3 O4 . 0.82 2.27 2.707(5) 114 yes
O4 H4 O5 . 0.82 2.29 2.724(5) 113 yes
O3 H3 O7 1_565 0.82 1.97 2.734(5) 156 yes
O4 H4 O5 2_476 0.82 2.05 2.736(4) 142 yes
O5 H5 O6 1_455 0.82 1.92 2.715(5) 164 yes
O6 H6A O7 2_566 0.75 2.06 2.803(4) 172 yes
O6 H6B O6 2_666 0.86 1.90 2.755(4) 179 yes
O6 H6C O3 2_676 0.86 1.95 2.803(4) 180 yes
O7 H7A O2 . 0.78 1.96 2.739(3) 174 yes
O7 H7B O7 2_566 0.86 1.91 2.768(5) 180 yes
O7 H7C O6 2_566 0.85 1.98 2.803(4) 163 yes

loop_
_geom_torsion_atom_site_label_1
_geom_torsion_atom_site_label_2
_geom_torsion_atom_site_label_3
_geom_torsion_atom_site_label_4
_geom_torsion
_geom_torsion_publ_flag
O1 C7 C1 C2 4.1(4) no
O1 C7 C1 C6 -173.2(3) no
O1 C8 C9 C10 -177.7(3) no
O2 C7 O1 C8 -1.9(5) no
O2 C7 C1 C2 -177.7(3) no
O2 C7 C1 C6 5.0(5) no
O3 C3 C2 C1 -178.8(3) no
O3 C3 C4 O4 -1.6(4) no
O3 C3 C4 C5 178.1(3) no
O4 C4 C3 C2 178.9(3) no
O4 C4 C5 O5 -1.2(4) no
O4 C4 C5 C6 -179.6(3) no
O5 C5 C4 C3 179.2(3) no
O5 C5 C6 C1 -177.6(3) no
C1 C2 C3 C4 0.7(5) no
C1 C6 C5 C4 0.6(5) no
C1 C7 O1 C8 176.4(3) no
C2 C1 C6 C5 -1.3(5) no
C2 C3 C4 C5 -1.4(5) no
C3 C2 C1 C6 0.7(5) no
C3 C2 C1 C7 -176.5(3) no
C3 C4 C5 C6 0.8(5) no
C5 C6 C1 C7 175.9(3) no
C7 O1 C8 C9 176.7(3) no
C8 C9 C10 C11 177.8(3) no
C8 C9 C10 C11 177.8(3) no
